data_4114781
loop_
_publ_author_name
'Nigel T. Lucas'
'Jonathan P. Blitz'
'Simon Petrie'
'Robert Stranger'
'Mark G. Humphrey'
'Graham A. Heath'
'Vincent Otieno-Alego'

_publ_contact_author_address
;
Department of Chemistry
Australian National University
Canberra ACT 0200
Australia
;
_publ_contact_author_email ' Mark.Humphrey@anu.edu.au '
_publ_contact_author_fax ' 61 2 6125 0760 '
_publ_contact_author_name ' Mark G. Humphrey'
_publ_contact_author_phone ' 61 2 6125 2927 '
_publ_section_title
;
 Mixed-Metal Cluster Chemistry. 19. Crystallographic, Spectroscopic,
 Electrochemical, Spectroelectrochemical, and Theoretical Studies of
 Systematically Varied Tetrahedral Group 6-Iridium Clusters
;
_journal_name_full 'Journal of the American Chemical Society'
_journal_page_first 5139
_journal_page_last 5153
_journal_paper_doi 10.1021/ja0173829
_journal_volume 124
_journal_year 2002
_chemical_formula_moiety 'C21 H15 Ir3 Mo O11 '
_chemical_formula_sum 'C21 H15 Ir3 Mo O11'
_chemical_formula_weight 1115.94
_space_group_IT_number 14
_symmetry_cell_setting monoclinic
_symmetry_Int_Tables_number 14
_symmetry_space_group_name_Hall '-P 2ybc'
_symmetry_space_group_name_H-M 'P 1 21/c 1'
_audit_creation_date 2001-04-13
_audit_creation_method 'by teXsan v1.8'
_audit_update_record
;
Supplementary Material for JA0173829
;
_cell_angle_alpha 90
_cell_angle_beta 91.84(2)
_cell_angle_gamma 90
_cell_formula_units_Z 4
_cell_length_a 8.523(4)
_cell_length_b 19.434(3)
_cell_length_c 15.469(3)
_cell_measurement_reflns_used 25
_cell_measurement_temperature 296.2
_cell_measurement_theta_max 15.9
_cell_measurement_theta_min 12.0
_cell_volume 2560.9(14)
_computing_cell_refinement 'MSC/AFC Diffractometer Control'
_computing_data_collection 'MSC/AFC Diffractometer Control'
_computing_data_reduction 'teXsan (MSC, 1992-1997)'
_computing_publication_material 'teXsan (MSC, 1992-1997)'
_computing_structure_refinement 'teXsan (MSC, 1992-1997)'
_computing_structure_solution
;
SIR92 (Altomare, et. al. 1994)
;
_diffrn_ambient_temperature 296.2
_diffrn_measurement_device_type 'Rigaku AFC6S'
_diffrn_measurement_method \w-2\q
_diffrn_orient_matrix_UB_11 0.03294
_diffrn_orient_matrix_UB_12 0.04820
_diffrn_orient_matrix_UB_13 -0.01295
_diffrn_orient_matrix_UB_21 0.02115
_diffrn_orient_matrix_UB_22 0.00838
_diffrn_orient_matrix_UB_23 0.06309
_diffrn_orient_matrix_UB_31 0.11067
_diffrn_orient_matrix_UB_32 -0.01595
_diffrn_orient_matrix_UB_33 -0.00599
_diffrn_radiation_detector 'scintillation counter'
_diffrn_radiation_monochromator graphite
_diffrn_radiation_source 'X-ray tube'
_diffrn_radiation_type 'Mo K\a'
_diffrn_radiation_wavelength 0.7107
_diffrn_reflns_av_R_equivalents 0.04896
_diffrn_reflns_av_sigmaI/netI 0.060
_diffrn_reflns_limit_h_max 10
_diffrn_reflns_limit_h_min 0
_diffrn_reflns_limit_k_max 23
_diffrn_reflns_limit_k_min 0
_diffrn_reflns_limit_l_max 18
_diffrn_reflns_limit_l_min -18
_diffrn_reflns_number 5026
_diffrn_reflns_reduction_process 'Lp corrections applied'
_diffrn_reflns_theta_max 25.06
_diffrn_reflns_theta_min 2.10
_diffrn_standards_decay_% 15.98
_diffrn_standards_interval_count 150
_diffrn_standards_number 3
_exptl_absorpt_coefficient_mu 16.012
_exptl_absorpt_correction_T_max 0.383
_exptl_absorpt_correction_T_min 0.142
_exptl_absorpt_correction_type psi-scan
_exptl_absorpt_process_details
;
\y scans (North,Phillips & Matthews, 1968)
;
_exptl_crystal_colour orange
_exptl_crystal_density_diffrn 2.894
_exptl_crystal_description needle
_exptl_crystal_F_000 2008.00
_exptl_crystal_size_max 0.40
_exptl_crystal_size_mid 0.08
_exptl_crystal_size_min 0.06
_refine_diff_density_max 2.22
_refine_diff_density_min -2.51
_refine_ls_extinction_coef 0.00000042(1)
_refine_ls_extinction_expression 'equ(3) Acta Cryst.(1968) A24, p213.'
_refine_ls_extinction_method 'Zachariasen (1967)'
_refine_ls_goodness_of_fit_all 1.901
_refine_ls_goodness_of_fit_ref 2.169
_refine_ls_hydrogen_treatment noref
_refine_ls_matrix_type full
_refine_ls_number_constraints 0
_refine_ls_number_parameters 326
_refine_ls_number_reflns 3229
_refine_ls_number_restraints 0
_refine_ls_R_factor_all 0.0757
_refine_ls_R_factor_gt 0.0436
_refine_ls_shift/su_max 0.0015
_refine_ls_shift/su_mean 0.0001
_refine_ls_structure_factor_coef F
_refine_ls_weighting_details 'w = 1/[\s^2^(Fo) + 0.00010|Fo|^2^]'
_refine_ls_weighting_scheme sigma
_refine_ls_wR_factor_all 0.0541
_refine_ls_wR_factor_ref 0.0513
_reflns_number_gt 3229
_reflns_number_total 4539
_reflns_threshold_expression I>2.00\s(I)
_cod_data_source_file ja0173829_1.cif
_cod_data_source_block 7
_cod_original_cell_volume 2561(1)
_cod_original_sg_symbol_H-M 'P 21/c '
_cod_original_formula_sum 'C21 H15 Ir3 Mo O11 '
_cod_database_code 4114781

loop_
_symmetry_equiv_pos_as_xyz
'   +x,   +y,   +z'
'   -x,1/2+y,1/2-z'
'   -x,   -y,   -z'
'   +x,1/2-y,1/2+z'

loop_
_atom_site_label
_atom_site_fract_x
_atom_site_fract_y
_atom_site_fract_z
_atom_site_U_iso_or_equiv
_atom_site_occupancy
_atom_site_adp_type
_atom_site_calc_flag
Ir(1) 0.40024(9) 0.11522(4) 0.83240(5) 0.0384(2) 1.000 Uani d
Ir(2) 0.39403(8) 0.02459(3) 0.69991(5) 0.0375(2) 1.000 Uani d
Ir(3) 0.14891(9) 0.03191(4) 0.80628(5) 0.0405(2) 1.000 Uani d
Mo(4) 0.1976(2) 0.14390(7) 0.6852(1) 0.0311(4) 1.000 Uani d
O(11) 0.667(2) 0.2174(8) 0.834(1) 0.084(6) 1.000 Uani d
O(12) 0.653(2) 0.0005(7) 0.8408(9) 0.062(5) 1.000 Uani d
O(14) 0.145(2) 0.2253(7) 0.8583(8) 0.054(4) 1.000 Uani d
O(15) 0.356(3) 0.119(1) 1.025(1) 0.108(7) 1.000 Uani d
O(21) 0.344(2) -0.1256(7) 0.659(1) 0.097(7) 1.000 Uani d
O(22) 0.648(2) 0.0458(9) 0.569(1) 0.081(6) 1.000 Uani d
O(24) 0.131(2) 0.0192(7) 0.5576(9) 0.059(5) 1.000 Uani d
O(31) 0.307(2) -0.0793(9) 0.916(1) 0.099(7) 1.000 Uani d
O(32) -0.087(2) -0.0552(9) 0.702(1) 0.087(6) 1.000 Uani d
O(33) -0.058(2) 0.098(1) 0.941(1) 0.106(8) 1.000 Uani d
O(41) -0.161(2) 0.1258(8) 0.707(1) 0.066(5) 1.000 Uani d
C(11) 0.566(2) 0.178(1) 0.832(1) 0.055(7) 1.000 Uani d
C(12) 0.544(2) 0.0298(9) 0.810(1) 0.048(6) 1.000 Uani d
C(14) 0.209(2) 0.186(1) 0.809(1) 0.043(6) 1.000 Uani d
C(15) 0.382(2) 0.118(1) 0.950(2) 0.058(7) 1.000 Uani d
C(21) 0.373(3) -0.070(1) 0.673(1) 0.074(8) 1.000 Uani d
C(22) 0.554(3) 0.039(1) 0.622(2) 0.061(7) 1.000 Uani d
C(24) 0.192(2) 0.0494(9) 0.612(1) 0.041(5) 1.000 Uani d
C(31) 0.252(3) -0.037(1) 0.877(2) 0.069(8) 1.000 Uani d
C(32) -0.001(2) -0.023(1) 0.741(2) 0.055(7) 1.000 Uani d
C(33) 0.020(3) 0.073(1) 0.887(1) 0.064(8) 1.000 Uani d
C(41) -0.025(2) 0.1285(9) 0.705(1) 0.043(6) 1.000 Uani d
C(401) 0.096(2) 0.2477(8) 0.633(1) 0.038(5) 1.000 Uani d
C(402) 0.098(2) 0.1986(9) 0.561(1) 0.041(5) 1.000 Uani d
C(403) 0.254(2) 0.1828(9) 0.545(1) 0.040(5) 1.000 Uani d
C(404) 0.358(2) 0.2199(9) 0.603(1) 0.040(5) 1.000 Uani d
C(405) 0.261(2) 0.2600(8) 0.655(1) 0.035(5) 1.000 Uani d
C(411) -0.037(2) 0.288(1) 0.662(1) 0.061(7) 1.000 Uani d
C(412) -0.043(2) 0.177(1) 0.508(1) 0.059(7) 1.000 Uani d
C(413) 0.314(2) 0.142(1) 0.468(1) 0.052(6) 1.000 Uani d
C(414) 0.530(3) 0.225(1) 0.601(1) 0.060(7) 1.000 Uani d
C(415) 0.320(3) 0.316(1) 0.717(1) 0.063(7) 1.000 Uani d
H(411a) -0.0255 0.3347 0.6434 0.073 1.000 Uiso c
H(411b) -0.1315 0.2698 0.6382 0.073 1.000 Uiso c
H(411c) -0.0389 0.2871 0.7234 0.073 1.000 Uiso c
H(412a) -0.1349 0.1952 0.5329 0.071 1.000 Uiso c
H(412b) -0.0351 0.1942 0.4508 0.071 1.000 Uiso c
H(412c) -0.0493 0.1283 0.5066 0.071 1.000 Uiso c
H(413a) 0.2278 0.1213 0.4374 0.062 1.000 Uiso c
H(413b) 0.3665 0.1725 0.4303 0.062 1.000 Uiso c
H(413c) 0.3848 0.1075 0.4880 0.062 1.000 Uiso c
H(414a) 0.5745 0.2151 0.6565 0.072 1.000 Uiso c
H(414b) 0.5676 0.1928 0.5601 0.072 1.000 Uiso c
H(414c) 0.5584 0.2702 0.5841 0.072 1.000 Uiso c
H(415a) 0.3874 0.2956 0.7603 0.076 1.000 Uiso c
H(415b) 0.3753 0.3494 0.6863 0.076 1.000 Uiso c
H(415c) 0.2327 0.3363 0.7439 0.076 1.000 Uiso c

loop_
_atom_site_aniso_label
_atom_site_aniso_U_11
_atom_site_aniso_U_22
_atom_site_aniso_U_33
_atom_site_aniso_U_12
_atom_site_aniso_U_13
_atom_site_aniso_U_23
Ir(1) 0.0488(5) 0.0355(4) 0.0299(4) -0.0032(3) -0.0117(3) -0.0008(3)
Ir(2) 0.0447(4) 0.0283(4) 0.0392(4) 0.0036(3) -0.0057(3) -0.0035(3)
Ir(3) 0.0492(5) 0.0357(4) 0.0364(4) -0.0064(3) -0.0031(3) 0.0040(3)
Mo(4) 0.0378(8) 0.0273(8) 0.0276(8) 0.0017(6) -0.0067(6) -0.0021(6)
O(11) 0.08(1) 0.06(1) 0.11(1) -0.026(9) -0.02(1) -0.01(1)
O(12) 0.06(1) 0.060(9) 0.06(1) 0.009(8) -0.019(8) 0.001(8)
O(14) 0.07(1) 0.049(8) 0.040(8) 0.009(7) 0.002(7) -0.013(7)
O(15) 0.19(2) 0.09(1) 0.04(1) 0.00(1) 0.00(1) 0.00(1)
O(21) 0.13(2) 0.029(8) 0.13(2) 0.004(9) -0.01(1) -0.03(1)
O(22) 0.08(1) 0.09(1) 0.08(1) 0.00(1) 0.03(1) -0.01(1)
O(24) 0.08(1) 0.048(8) 0.048(9) 0.007(7) -0.024(8) -0.021(7)
O(31) 0.11(1) 0.08(1) 0.11(2) 0.00(1) -0.02(1) 0.05(1)
O(32) 0.08(1) 0.08(1) 0.10(1) -0.04(1) -0.01(1) 0.00(1)
O(33) 0.13(2) 0.11(2) 0.08(1) -0.01(1) 0.05(1) -0.02(1)
O(41) 0.043(9) 0.08(1) 0.07(1) 0.002(8) -0.012(8) 0.011(9)
C(11) 0.05(1) 0.05(1) 0.06(1) 0.01(1) -0.01(1) 0.00(1)
C(12) 0.05(1) 0.03(1) 0.06(1) -0.005(9) -0.02(1) 0.00(1)
C(14) 0.04(1) 0.05(1) 0.04(1) -0.005(9) 0.015(9) 0.00(1)
C(15) 0.04(1) 0.06(1) 0.07(2) 0.00(1) 0.00(1) -0.01(1)
C(21) 0.12(2) 0.05(1) 0.05(1) 0.03(1) -0.05(1) 0.00(1)
C(22) 0.07(2) 0.04(1) 0.08(2) 0.02(1) -0.03(1) -0.02(1)
C(24) 0.05(1) 0.04(1) 0.03(1) -0.002(9) 0.013(9) -0.007(9)
C(31) 0.10(2) 0.05(1) 0.06(2) 0.01(1) -0.03(1) 0.00(1)
C(32) 0.05(1) 0.04(1) 0.08(2) -0.01(1) 0.02(1) 0.02(1)
C(33) 0.07(2) 0.06(1) 0.05(1) -0.02(1) -0.02(1) 0.01(1)
C(41) 0.06(1) 0.03(1) 0.03(1) 0.008(9) -0.008(9) -0.009(8)
C(401) 0.04(1) 0.031(9) 0.05(1) 0.007(8) -0.003(8) 0.007(8)
C(402) 0.06(1) 0.030(9) 0.03(1) 0.005(9) -0.020(9) 0.009(8)
C(403) 0.06(1) 0.04(1) 0.03(1) 0.007(9) 0.005(9) 0.010(8)
C(404) 0.04(1) 0.04(1) 0.03(1) -0.005(9) -0.018(8) 0.016(9)
C(405) 0.05(1) 0.022(9) 0.04(1) -0.001(8) -0.002(8) 0.010(8)
C(411) 0.05(1) 0.05(1) 0.08(2) 0.02(1) -0.01(1) 0.01(1)
C(412) 0.05(1) 0.07(2) 0.06(1) -0.01(1) -0.02(1) 0.00(1)
C(413) 0.07(1) 0.05(1) 0.03(1) 0.01(1) 0.01(1) -0.003(9)
C(414) 0.08(2) 0.05(1) 0.05(1) -0.01(1) -0.01(1) 0.01(1)
C(415) 0.09(2) 0.04(1) 0.06(1) -0.02(1) 0.00(1) 0.00(1)

loop_
_atom_type_symbol
_atom_type_oxidation_number
_atom_type_number_in_cell
_atom_type_scat_dispersion_real
_atom_type_scat_dispersion_imag
_atom_type_scat_source
C 0 84 0.002 0.002
;International Tables for Crystallography
(1992, Vol. C, Tables 4.2.6.8 and 6.1.1.1)
;
H 0 60 0.000 0.000
;International Tables for Crystallography
(1992, Vol. C, Table 6.1.1.2)
;
Ir 0 12 -2.066 7.990
;International Tables for Crystallography
(1992, Vol. C, Tables 4.2.6.8 and 6.1.1.1)
;
Mo 0 4 -1.825 0.688
;International Tables for Crystallography
(1992, Vol. C, Tables 4.2.6.8 and 6.1.1.1)
;
O 0 44 0.008 0.006
;International Tables for Crystallography
(1992, Vol. C, Tables 4.2.6.8 and 6.1.1.1)
;

loop_
_geom_angle_atom_site_label_1
_geom_angle_atom_site_label_2
_geom_angle_atom_site_label_3
_geom_angle
_geom_angle_publ_flag
Ir(2) Ir(1) Ir(3) 60.03(3) yes
Ir(2) Ir(1) Mo(4) 61.82(4) yes
Ir(2) Ir(1) C(11) 115.0(6) yes
Ir(2) Ir(1) C(12) 49.8(5) yes
Ir(2) Ir(1) C(14) 107.1(5) yes
Ir(2) Ir(1) C(15) 140.8(7) yes
Ir(3) Ir(1) Mo(4) 62.87(4) yes
Ir(3) Ir(1) C(11) 170.8(6) yes
Ir(3) Ir(1) C(12) 88.1(5) yes
Ir(3) Ir(1) C(14) 76.3(5) yes
Ir(3) Ir(1) C(15) 94.3(6) yes
Mo(4) Ir(1) C(11) 108.1(6) yes
Mo(4) Ir(1) C(12) 111.1(6) yes
Mo(4) Ir(1) C(14) 46.4(5) yes
Mo(4) Ir(1) C(15) 135.5(6) yes
C(11) Ir(1) C(12) 93.9(8) yes
C(11) Ir(1) C(14) 98.9(7) yes
C(11) Ir(1) C(15) 93.9(9) yes
C(12) Ir(1) C(14) 156.9(7) yes
C(12) Ir(1) C(15) 105.2(9) yes
C(14) Ir(1) C(15) 93.1(8) yes
Ir(1) Ir(2) Ir(3) 60.05(3) yes
Ir(1) Ir(2) Mo(4) 61.96(4) yes
Ir(1) Ir(2) C(12) 50.0(5) yes
Ir(1) Ir(2) C(21) 143.3(7) yes
Ir(1) Ir(2) C(22) 113.5(6) yes
Ir(1) Ir(2) C(24) 108.7(4) yes
Ir(3) Ir(2) Mo(4) 62.93(4) yes
Ir(3) Ir(2) C(12) 88.2(5) yes
Ir(3) Ir(2) C(21) 96.7(8) yes
Ir(3) Ir(2) C(22) 168.1(6) yes
Ir(3) Ir(2) C(24) 76.2(4) yes
Mo(4) Ir(2) C(12) 111.5(5) yes
Mo(4) Ir(2) C(21) 135.8(7) yes
Mo(4) Ir(2) C(22) 105.4(6) yes
Mo(4) Ir(2) C(24) 48.2(5) yes
C(12) Ir(2) C(21) 106.2(8) yes
C(12) Ir(2) C(22) 94.4(8) yes
C(12) Ir(2) C(24) 158.5(7) yes
C(21) Ir(2) C(22) 94(1) yes
C(21) Ir(2) C(24) 90.4(8) yes
C(22) Ir(2) C(24) 98.0(8) yes
Ir(1) Ir(3) Ir(2) 59.92(3) yes
Ir(1) Ir(3) Mo(4) 61.31(4) yes
Ir(1) Ir(3) C(31) 89.2(7) yes
Ir(1) Ir(3) C(32) 156.8(6) yes
Ir(1) Ir(3) C(33) 97.1(7) yes
Ir(2) Ir(3) Mo(4) 61.23(3) yes
Ir(2) Ir(3) C(31) 87.7(7) yes
Ir(2) Ir(3) C(32) 99.6(6) yes
Ir(2) Ir(3) C(33) 155.6(6) yes
Mo(4) Ir(3) C(31) 144.5(7) yes
Mo(4) Ir(3) C(32) 100.5(6) yes
Mo(4) Ir(3) C(33) 102.1(6) yes
C(31) Ir(3) C(32) 101.3(9) yes
C(31) Ir(3) C(33) 101(1) yes
C(32) Ir(3) C(33) 101.1(9) yes
Ir(1) Mo(4) Ir(2) 56.22(4) yes
Ir(1) Mo(4) Ir(3) 55.82(4) yes
Ir(1) Mo(4) C(14) 48.3(5) yes
Ir(1) Mo(4) C(24) 104.6(5) yes
Ir(1) Mo(4) C(41) 114.0(5) yes
Ir(1) Mo(4) C(401) 130.6(5) yes
Ir(1) Mo(4) C(402) 159.4(5) yes
Ir(1) Mo(4) C(403) 131.0(5) yes
Ir(1) Mo(4) C(404) 101.5(4) yes
Ir(1) Mo(4) C(405) 101.8(4) yes
Ir(2) Mo(4) Ir(3) 55.84(3) yes
Ir(2) Mo(4) C(14) 103.3(5) yes
Ir(2) Mo(4) C(24) 49.8(5) yes
Ir(2) Mo(4) C(41) 115.6(5) yes
Ir(2) Mo(4) C(401) 159.8(4) yes
Ir(2) Mo(4) C(402) 129.2(5) yes
Ir(2) Mo(4) C(403) 101.4(4) yes
Ir(2) Mo(4) C(404) 101.5(4) yes
Ir(2) Mo(4) C(405) 130.5(4) yes
Ir(3) Mo(4) C(14) 72.6(5) yes
Ir(3) Mo(4) C(24) 72.5(5) yes
Ir(3) Mo(4) C(41) 67.9(5) yes
Ir(3) Mo(4) C(401) 144.2(4) yes
Ir(3) Mo(4) C(402) 144.8(5) yes
Ir(3) Mo(4) C(403) 150.3(4) yes
Ir(3) Mo(4) C(404) 153.5(4) yes
Ir(3) Mo(4) C(405) 151.2(4) yes
C(14) Mo(4) C(24) 144.5(7) yes
C(14) Mo(4) C(41) 86.0(7) yes
C(14) Mo(4) C(401) 89.3(7) yes
C(14) Mo(4) C(402) 125.9(7) yes
C(14) Mo(4) C(403) 135.8(6) yes
C(14) Mo(4) C(404) 103.7(6) yes
C(14) Mo(4) C(405) 78.8(6) yes
C(24) Mo(4) C(41) 87.1(7) yes
C(24) Mo(4) C(401) 123.7(7) yes
C(24) Mo(4) C(402) 87.5(7) yes
C(24) Mo(4) C(403) 78.0(6) yes
C(24) Mo(4) C(404) 104.5(6) yes
C(24) Mo(4) C(405) 135.2(6) yes
C(41) Mo(4) C(401) 80.5(7) yes
C(41) Mo(4) C(402) 82.7(7) yes
C(41) Mo(4) C(403) 115.0(7) yes
C(41) Mo(4) C(404) 138.5(7) yes
C(41) Mo(4) C(405) 114.0(7) yes
C(401) Mo(4) C(402) 36.7(6) yes
C(401) Mo(4) C(403) 59.3(6) yes
C(401) Mo(4) C(404) 59.7(6) yes
C(401) Mo(4) C(405) 36.1(6) yes
C(402) Mo(4) C(403) 34.5(6) yes
C(402) Mo(4) C(404) 58.8(6) yes
C(402) Mo(4) C(405) 58.9(6) yes
C(403) Mo(4) C(404) 35.1(6) yes
C(403) Mo(4) C(405) 57.3(6) yes
C(404) Mo(4) C(405) 34.2(6) yes
Ir(1) C(11) O(11) 178(2) yes
Ir(1) C(12) Ir(2) 80.1(7) yes
Ir(1) C(12) O(12) 140(2) yes
Ir(2) C(12) O(12) 140(2) yes
Ir(1) C(14) Mo(4) 85.3(7) yes
Ir(1) C(14) O(14) 131(2) yes
Mo(4) C(14) O(14) 144(2) yes
Ir(1) C(15) O(15) 174(2) yes
Ir(2) C(21) O(21) 173(2) yes
Ir(2) C(22) O(22) 176(2) yes
Ir(2) C(24) Mo(4) 82.0(7) yes
Ir(2) C(24) O(24) 132(2) yes
Mo(4) C(24) O(24) 146(2) yes
Ir(3) C(31) O(31) 176(2) yes
Ir(3) C(32) O(32) 178(2) yes
Ir(3) C(33) O(33) 177(2) yes
Mo(4) C(41) O(41) 170(2) yes
Mo(4) C(401) C(402) 71.6(9) yes
Mo(4) C(401) C(405) 73.5(9) yes
Mo(4) C(401) C(411) 130(1) yes
C(402) C(401) C(405) 104(1) yes
C(402) C(401) C(411) 128(2) yes
C(405) C(401) C(411) 126(2) yes
Mo(4) C(402) C(401) 71.7(9) yes
Mo(4) C(402) C(403) 74(1) yes
Mo(4) C(402) C(412) 126(1) yes
C(401) C(402) C(403) 108(2) yes
C(401) C(402) C(412) 125(2) yes
C(403) C(402) C(412) 127(2) yes
Mo(4) C(403) C(402) 71.5(9) yes
Mo(4) C(403) C(404) 74(1) yes
Mo(4) C(403) C(413) 129(1) yes
C(402) C(403) C(404) 110(2) yes
C(402) C(403) C(413) 127(2) yes
C(404) C(403) C(413) 122(2) yes
Mo(4) C(404) C(403) 70.8(9) yes
Mo(4) C(404) C(405) 71.7(9) yes
Mo(4) C(404) C(414) 130(1) yes
C(403) C(404) C(405) 106(2) yes
C(403) C(404) C(414) 128(2) yes
C(405) C(404) C(414) 126(2) yes
Mo(4) C(405) C(401) 70.4(9) yes
Mo(4) C(405) C(404) 74(1) yes
Mo(4) C(405) C(415) 129(1) yes
C(401) C(405) C(404) 111(2) yes
C(401) C(405) C(415) 124(2) yes
C(404) C(405) C(415) 125(2) yes
C(401) C(411) H(411a) 109.5 no
C(401) C(411) H(411b) 109.5 no
C(401) C(411) H(411c) 109.5 no
H(411a) C(411) H(411b) 109.5 no
H(411a) C(411) H(411c) 109.5 no
H(411b) C(411) H(411c) 109.5 no
C(402) C(412) H(412a) 109.5 no
C(402) C(412) H(412b) 109.5 no
C(402) C(412) H(412c) 109.5 no
H(412a) C(412) H(412b) 109.5 no
H(412a) C(412) H(412c) 109.5 no
H(412b) C(412) H(412c) 109.5 no
C(403) C(413) H(413a) 109.5 no
C(403) C(413) H(413b) 109.5 no
C(403) C(413) H(413c) 109.5 no
H(413a) C(413) H(413b) 109.5 no
H(413a) C(413) H(413c) 109.5 no
H(413b) C(413) H(413c) 109.5 no
C(404) C(414) H(414a) 109.5 no
C(404) C(414) H(414b) 109.5 no
C(404) C(414) H(414c) 109.5 no
H(414a) C(414) H(414b) 109.5 no
H(414a) C(414) H(414c) 109.5 no
H(414b) C(414) H(414c) 109.5 no
C(405) C(415) H(415a) 109.5 no
C(405) C(415) H(415b) 109.5 no
C(405) C(415) H(415c) 109.5 no
H(415a) C(415) H(415b) 109.5 no
H(415a) C(415) H(415c) 109.5 no
H(415b) C(415) H(415c) 109.5 no

loop_
_geom_bond_atom_site_label_1
_geom_bond_atom_site_label_2
_geom_bond_distance
_geom_bond_publ_flag
Ir(1) Ir(2) 2.701(1) yes
Ir(1) Ir(3) 2.705(1) yes
Ir(1) Mo(4) 2.869(2) yes
Ir(1) C(11) 1.86(2) yes
Ir(1) C(12) 2.10(2) yes
Ir(1) C(14) 2.15(2) yes
Ir(1) C(15) 1.84(2) yes
Ir(2) Ir(3) 2.704(1) yes
Ir(2) Mo(4) 2.865(2) yes
Ir(2) C(12) 2.10(2) yes
Ir(2) C(21) 1.90(2) yes
Ir(2) C(22) 1.87(3) yes
Ir(2) C(24) 2.21(2) yes
Ir(3) Mo(4) 2.910(2) yes
Ir(3) C(31) 1.93(2) yes
Ir(3) C(32) 1.92(2) yes
Ir(3) C(33) 1.87(3) yes
Mo(4) C(14) 2.09(2) yes
Mo(4) C(24) 2.16(2) yes
Mo(4) C(41) 1.96(2) yes
Mo(4) C(401) 2.33(2) yes
Mo(4) C(402) 2.33(2) yes
Mo(4) C(403) 2.36(2) yes
Mo(4) C(404) 2.40(2) yes
Mo(4) C(405) 2.37(2) yes
O(11) C(11) 1.15(2) yes
O(12) C(12) 1.18(2) yes
O(14) C(14) 1.22(2) yes
O(15) C(15) 1.18(2) yes
O(21) C(21) 1.13(2) yes
O(22) C(22) 1.16(2) yes
O(24) C(24) 1.14(2) yes
O(31) C(31) 1.11(2) yes
O(32) C(32) 1.13(3) yes
O(33) C(33) 1.18(3) yes
O(41) C(41) 1.16(2) yes
C(401) C(402) 1.47(2) yes
C(401) C(405) 1.46(2) yes
C(401) C(411) 1.46(2) yes
C(402) C(403) 1.39(2) yes
C(402) C(412) 1.50(2) yes
C(403) C(404) 1.44(2) yes
C(403) C(413) 1.54(2) yes
C(404) C(405) 1.40(2) yes
C(404) C(414) 1.47(3) yes
C(405) C(415) 1.52(3) yes
C(411) H(411a) 0.95 no
C(411) H(411b) 0.95 no
C(411) H(411c) 0.95 no
C(412) H(412a) 0.95 no
C(412) H(412b) 0.95 no
C(412) H(412c) 0.95 no
C(413) H(413a) 0.95 no
C(413) H(413b) 0.95 no
C(413) H(413c) 0.95 no
C(414) H(414a) 0.95 no
C(414) H(414b) 0.95 no
C(414) H(414c) 0.95 no
C(415) H(415a) 0.95 no
C(415) H(415b) 0.95 no
C(415) H(415c) 0.95 no

loop_
_geom_contact_atom_site_label_1
_geom_contact_atom_site_label_2
_geom_contact_distance
_geom_contact_site_symmetry_2
_geom_contact_publ_flag
O(11) O(41) 3.05(2) 1_655 no
O(11) O(21) 3.05(2) 2_656 no
O(12) O(15) 3.12(2) 3_657 no
O(12) O(32) 3.32(2) 1_655 no
O(12) C(32) 3.40(2) 1_655 no
O(12) O(33) 3.44(2) 1_655 no
O(12) C(33) 3.49(3) 1_655 no
O(12) O(41) 3.59(2) 1_655 no
O(14) C(413) 3.38(2) 4 no
O(14) C(412) 3.43(2) 4 no
O(14) C(403) 3.50(2) 4 no
O(14) C(402) 3.51(2) 4 no
O(15) O(31) 3.09(3) 3_657 no
O(15) C(405) 3.21(2) 4 no
O(15) C(415) 3.26(3) 4 no
O(15) C(404) 3.35(2) 4 no
O(15) C(414) 3.55(3) 4 no
O(21) C(413) 3.58(3) 3_656 no
O(21) C(415) 3.59(3) 2_646 no
O(22) O(24) 3.04(2) 3_656 no
O(22) O(41) 3.07(2) 1_655 no
O(22) O(32) 3.59(3) 1_655 no
O(24) O(24) 2.91(3) 3_556 no
O(31) O(33) 3.14(2) 3_557 no
O(31) C(15) 3.40(3) 3_657 no
O(32) C(415) 3.46(3) 2_546 no
O(33) C(31) 3.52(3) 3_557 no
O(41) C(22) 3.21(3) 1_455 no
O(41) C(11) 3.23(2) 1_455 no
O(41) C(12) 3.54(2) 1_455 no
Ir(1) C(15) 1.84(2) . no
Ir(1) C(11) 1.86(2) . no
Ir(1) C(12) 2.10(2) . no
Ir(1) C(14) 2.15(2) . no
Ir(1) C(31) 3.30(2) . no
Ir(1) C(33) 3.47(2) . no
Ir(2) C(22) 1.87(3) . no
Ir(2) C(21) 1.90(2) . no
Ir(2) C(12) 2.10(2) . no
Ir(2) C(24) 2.21(2) . no
Ir(2) C(31) 3.26(2) . no
Ir(2) C(32) 3.56(2) . no
Ir(3) C(33) 1.87(3) . no
Ir(3) C(32) 1.92(2) . no
Ir(3) C(31) 1.93(2) . no
Ir(3) C(41) 2.83(2) . no
Ir(3) C(14) 3.03(2) . no
Ir(3) C(24) 3.06(2) . no
Ir(3) C(12) 3.37(2) . no
Ir(3) C(15) 3.38(2) . no
Ir(3) C(21) 3.48(2) . no
Mo(4) C(41) 1.96(2) . no
Mo(4) C(14) 2.09(2) . no
Mo(4) C(24) 2.16(2) . no

loop_
_geom_torsion_atom_site_label_1
_geom_torsion_atom_site_label_2
_geom_torsion_atom_site_label_3
_geom_torsion_atom_site_label_4
_geom_torsion
_geom_torsion_publ_flag
Ir(1) Ir(2) Ir(3) Mo(4) 71.65(4) no
Ir(1) Ir(2) Ir(3) C(31) -90.4(7) no
Ir(1) Ir(2) Ir(3) C(32) 168.5(6) no
Ir(1) Ir(2) Ir(3) C(33) 21(2) no
Ir(1) Ir(2) Mo(4) Ir(3) -68.72(3) no
Ir(1) Ir(2) Mo(4) C(14) -10.9(5) no
Ir(1) Ir(2) Mo(4) C(24) -164.4(6) no
Ir(1) Ir(2) Mo(4) C(41) -102.9(6) no
Ir(1) Ir(2) Mo(4) C(401) 117(1) no
Ir(1) Ir(2) Mo(4) C(402) 155.2(6) no
Ir(1) Ir(2) Mo(4) C(403) 132.2(5) no
Ir(1) Ir(2) Mo(4) C(404) 96.3(4) no
Ir(1) Ir(2) Mo(4) C(405) 75.7(6) no
Ir(1) Ir(2) C(12) O(12) -180(3) no
Ir(1) Ir(2) C(21) O(21) 70.8(2) no
Ir(1) Ir(2) C(22) O(22) -152.2(3) no
Ir(1) Ir(2) C(24) Mo(4) 14.5(5) no
Ir(1) Ir(2) C(24) O(24) -165(2) no
Ir(1) Ir(3) Ir(2) Mo(4) -71.65(4) no
Ir(1) Ir(3) Ir(2) C(12) 43.6(5) no
Ir(1) Ir(3) Ir(2) C(21) 149.7(6) no
Ir(1) Ir(3) Ir(2) C(22) -60(3) no
Ir(1) Ir(3) Ir(2) C(24) -121.5(5) no
Ir(1) Ir(3) Mo(4) Ir(2) 69.43(4) no
Ir(1) Ir(3) Mo(4) C(14) -50.9(5) no
Ir(1) Ir(3) Mo(4) C(24) 122.3(5) no
Ir(1) Ir(3) Mo(4) C(41) -143.7(5) no
Ir(1) Ir(3) Mo(4) C(401) -113.7(8) no
Ir(1) Ir(3) Mo(4) C(402) -179.4(8) no
Ir(1) Ir(3) Mo(4) C(403) 114(1) no
Ir(1) Ir(3) Mo(4) C(404) 35(1) no
Ir(1) Ir(3) Mo(4) C(405) -43.8(9) no
Ir(1) Ir(3) C(31) O(31) -164.8(4) no
Ir(1) Ir(3) C(32) O(32) 34.6(8) no
Ir(1) Ir(3) C(33) O(33) -77.8(4) no
Ir(1) Mo(4) Ir(2) Ir(3) 68.72(3) no
Ir(1) Mo(4) Ir(2) C(12) -7.5(6) no
Ir(1) Mo(4) Ir(2) C(21) 139(1) no
Ir(1) Mo(4) Ir(2) C(22) -108.7(6) no
Ir(1) Mo(4) Ir(2) C(24) 164.4(6) no
Ir(1) Mo(4) Ir(3) Ir(2) -69.43(4) no
Ir(1) Mo(4) Ir(3) C(31) -38(1) no
Ir(1) Mo(4) Ir(3) C(32) -164.7(6) no
Ir(1) Mo(4) Ir(3) C(33) 91.5(7) no
Ir(1) Mo(4) C(14) O(14) -175(3) no
Ir(1) Mo(4) C(24) Ir(2) -13.4(5) no
Ir(1) Mo(4) C(24) O(24) 166(3) no
Ir(1) Mo(4) C(41) O(41) 158(9) no
Ir(1) Mo(4) C(401) C(402) 156.0(9) no
Ir(1) Mo(4) C(401) C(405) 44(1) no
Ir(1) Mo(4) C(401) C(411) -80(2) no
Ir(1) Mo(4) C(402) C(401) -61(2) no
Ir(1) Mo(4) C(402) C(403) 55(2) no
Ir(1) Mo(4) C(402) C(412) 179(1) no
Ir(1) Mo(4) C(403) C(402) -157.6(9) no
Ir(1) Mo(4) C(403) C(404) -39(1) no
Ir(1) Mo(4) C(403) C(413) 80(2) no
Ir(1) Mo(4) C(404) C(403) 150.9(9) no
Ir(1) Mo(4) C(404) C(405) -94(1) no
Ir(1) Mo(4) C(404) C(414) 27(2) no
Ir(1) Mo(4) C(405) C(401) -147.2(9) no
Ir(1) Mo(4) C(405) C(404) 93(1) no
Ir(1) Mo(4) C(405) C(415) -29(2) no
Ir(1) C(12) Ir(2) Ir(3) -51.2(4) no
Ir(1) C(12) Ir(2) Mo(4) 8.7(6) no
Ir(1) C(12) Ir(2) C(21) -147.7(9) no
Ir(1) C(12) Ir(2) C(22) 117.1(7) no
Ir(1) C(12) Ir(2) C(24) -8(2) no
Ir(1) C(14) Mo(4) Ir(2) 12.2(5) no
Ir(1) C(14) Mo(4) Ir(3) 59.4(4) no
Ir(1) C(14) Mo(4) C(24) 48(1) no
Ir(1) C(14) Mo(4) C(41) 127.5(7) no
Ir(1) C(14) Mo(4) C(401) -151.9(6) no
Ir(1) C(14) Mo(4) C(402) -154.5(6) no
Ir(1) C(14) Mo(4) C(403) -110.1(9) no
Ir(1) C(14) Mo(4) C(404) -93.4(6) no
Ir(1) C(14) Mo(4) C(405) -117.1(6) no
Ir(2) Ir(1) Ir(3) Mo(4) -71.52(4) no
Ir(2) Ir(1) Ir(3) C(31) 87.7(7) no
Ir(2) Ir(1) Ir(3) C(32) -30(2) no
Ir(2) Ir(1) Ir(3) C(33) -171.5(7) no
Ir(2) Ir(1) Mo(4) Ir(3) 68.76(3) no
Ir(2) Ir(1) Mo(4) C(14) 165.7(6) no
Ir(2) Ir(1) Mo(4) C(24) 12.3(5) no
Ir(2) Ir(1) Mo(4) C(41) 105.7(5) no
Ir(2) Ir(1) Mo(4) C(401) -156.0(5) no
Ir(2) Ir(1) Mo(4) C(402) -112(1) no
Ir(2) Ir(1) Mo(4) C(403) -74.4(6) no
Ir(2) Ir(1) Mo(4) C(404) -96.2(5) no
Ir(2) Ir(1) Mo(4) C(405) -131.1(4) no
Ir(2) Ir(1) C(11) O(11) 168.9(7) no
Ir(2) Ir(1) C(12) O(12) 180(3) no
Ir(2) Ir(1) C(14) Mo(4) -13.1(5) no
Ir(2) Ir(1) C(14) O(14) 163(2) no
Ir(2) Ir(1) C(15) O(15) -72.4(2) no
Ir(2) Ir(3) Ir(1) Mo(4) 71.52(4) no
Ir(2) Ir(3) Ir(1) C(11) 59(4) no
Ir(2) Ir(3) Ir(1) C(12) -43.5(5) no
Ir(2) Ir(3) Ir(1) C(14) 119.3(5) no
Ir(2) Ir(3) Ir(1) C(15) -148.6(7) no
Ir(2) Ir(3) Mo(4) C(14) -120.3(5) no
Ir(2) Ir(3) Mo(4) C(24) 52.9(5) no
Ir(2) Ir(3) Mo(4) C(41) 146.9(5) no
Ir(2) Ir(3) Mo(4) C(401) 176.9(8) no
Ir(2) Ir(3) Mo(4) C(402) 111.2(8) no
Ir(2) Ir(3) Mo(4) C(403) 45(1) no
Ir(2) Ir(3) Mo(4) C(404) -35(1) no
Ir(2) Ir(3) Mo(4) C(405) -113.2(9) no
Ir(2) Ir(3) C(31) O(31) -104.8(4) no
Ir(2) Ir(3) C(32) O(32) 8.5(7) no
Ir(2) Ir(3) C(33) O(33) -95.9(4) no
Ir(2) Mo(4) Ir(1) Ir(3) -68.76(3) no
Ir(2) Mo(4) Ir(1) C(11) 109.2(6) no
Ir(2) Mo(4) Ir(1) C(12) 7.5(5) no
Ir(2) Mo(4) Ir(1) C(14) -165.7(6) no
Ir(2) Mo(4) Ir(1) C(15) -135(1) no
Ir(2) Mo(4) Ir(3) C(31) 32(1) no
Ir(2) Mo(4) Ir(3) C(32) -95.2(6) no
Ir(2) Mo(4) Ir(3) C(33) 160.9(7) no
Ir(2) Mo(4) C(14) O(14) -163(2) no
Ir(2) Mo(4) C(24) O(24) 180(3) no
Ir(2) Mo(4) C(41) O(41) -140(9) no
Ir(2) Mo(4) C(401) C(402) 54(2) no
Ir(2) Mo(4) C(401) C(405) -58(2) no
Ir(2) Mo(4) C(401) C(411) 179(1) no
Ir(2) Mo(4) C(402) C(401) -158.9(8) no
Ir(2) Mo(4) C(402) C(403) -43(1) no
Ir(2) Mo(4) C(402) C(412) 81(2) no
Ir(2) Mo(4) C(403) C(402) 148(1) no
Ir(2) Mo(4) C(403) C(404) -94(1) no
Ir(2) Mo(4) C(403) C(413) 25(2) no
Ir(2) Mo(4) C(404) C(403) 93(1) no
Ir(2) Mo(4) C(404) C(405) -151.5(9) no
Ir(2) Mo(4) C(404) C(414) -30(2) no
Ir(2) Mo(4) C(405) C(401) 157.5(8) no
Ir(2) Mo(4) C(405) C(404) 38(1) no
Ir(2) Mo(4) C(405) C(415) -84(2) no
Ir(2) C(12) Ir(1) Ir(3) 51.2(4) no
Ir(2) C(12) Ir(1) Mo(4) -8.6(6) no
Ir(2) C(12) Ir(1) C(11) -119.8(8) no
Ir(2) C(12) Ir(1) C(14) 4(2) no
Ir(2) C(12) Ir(1) C(15) 145.2(7) no
Ir(2) C(24) Mo(4) Ir(3) -59.7(3) no
Ir(2) C(24) Mo(4) C(14) -48(1) no
Ir(2) C(24) Mo(4) C(41) -127.4(7) no
Ir(2) C(24) Mo(4) C(401) 156.0(5) no
Ir(2) C(24) Mo(4) C(402) 149.8(6) no
Ir(2) C(24) Mo(4) C(403) 116.3(6) no
Ir(2) C(24) Mo(4) C(404) 92.9(6) no
Ir(2) C(24) Mo(4) C(405) 110.8(8) no
Ir(3) Ir(1) Ir(2) Mo(4) 73.25(5) no
Ir(3) Ir(1) Ir(2) C(12) -115.9(7) no
Ir(3) Ir(1) Ir(2) C(21) -57(1) no
Ir(3) Ir(1) Ir(2) C(22) 168.8(7) no
Ir(3) Ir(1) Ir(2) C(24) 61.0(5) no
Ir(3) Ir(1) Mo(4) C(14) 97.0(6) no
Ir(3) Ir(1) Mo(4) C(24) -56.5(5) no
Ir(3) Ir(1) Mo(4) C(41) 36.9(5) no
Ir(3) Ir(1) Mo(4) C(401) 135.2(5) no
Ir(3) Ir(1) Mo(4) C(402) 179(1) no
Ir(3) Ir(1) Mo(4) C(403) -143.2(6) no
Ir(3) Ir(1) Mo(4) C(404) -164.9(5) no
Ir(3) Ir(1) Mo(4) C(405) 160.1(4) no
Ir(3) Ir(1) C(11) O(11) 113.6(7) no
Ir(3) Ir(1) C(12) O(12) -129(3) no
Ir(3) Ir(1) C(14) Mo(4) -65.4(4) no
Ir(3) Ir(1) C(14) O(14) 111(2) no
Ir(3) Ir(1) C(15) O(15) -26.9(2) no
Ir(3) Ir(2) Ir(1) Mo(4) -73.25(5) no
Ir(3) Ir(2) Ir(1) C(11) -171.2(7) no
Ir(3) Ir(2) Ir(1) C(12) 115.9(7) no
Ir(3) Ir(2) Ir(1) C(14) -62.5(4) no
Ir(3) Ir(2) Ir(1) C(15) 55(1) no
Ir(3) Ir(2) Mo(4) C(14) 57.8(5) no
Ir(3) Ir(2) Mo(4) C(24) -95.6(6) no
Ir(3) Ir(2) Mo(4) C(41) -34.1(6) no
Ir(3) Ir(2) Mo(4) C(401) -175(1) no
Ir(3) Ir(2) Mo(4) C(402) -136.1(6) no
Ir(3) Ir(2) Mo(4) C(403) -159.1(5) no
Ir(3) Ir(2) Mo(4) C(404) 165.0(4) no
Ir(3) Ir(2) Mo(4) C(405) 144.4(6) no
Ir(3) Ir(2) C(12) O(12) 129(2) no
Ir(3) Ir(2) C(21) O(21) 23.9(2) no
Ir(3) Ir(2) C(22) O(22) -97.6(3) no
Ir(3) Ir(2) C(24) Mo(4) 65.8(3) no
Ir(3) Ir(2) C(24) O(24) -114(2) no
Ir(3) Mo(4) Ir(1) C(11) 178.0(6) no
Ir(3) Mo(4) Ir(1) C(12) 76.2(5) no
Ir(3) Mo(4) Ir(1) C(14) -97.0(6) no
Ir(3) Mo(4) Ir(1) C(15) -66(1) no
Ir(3) Mo(4) Ir(2) C(12) -76.2(6) no
Ir(3) Mo(4) Ir(2) C(21) 70(1) no
Ir(3) Mo(4) Ir(2) C(22) -177.4(6) no
Ir(3) Mo(4) Ir(2) C(24) 95.6(6) no
Ir(3) Mo(4) C(14) O(14) -115(2) no
Ir(3) Mo(4) C(24) O(24) 120(3) no
Ir(3) Mo(4) C(41) O(41) -170(10) no
Ir(3) Mo(4) C(401) C(402) -118(1) no
Ir(3) Mo(4) C(401) C(405) 129.9(9) no
Ir(3) Mo(4) C(401) C(411) 6(2) no
Ir(3) Mo(4) C(402) C(401) 117.0(9) no
Ir(3) Mo(4) C(402) C(403) -127(1) no
Ir(3) Mo(4) C(402) C(412) -3(2) no
Ir(3) Mo(4) C(403) C(402) 111(1) no
Ir(3) Mo(4) C(403) C(404) -130(1) no
Ir(3) Mo(4) C(403) C(413) -12(2) no
Ir(3) Mo(4) C(404) C(403) 122(1) no
Ir(3) Mo(4) C(404) C(405) -123(1) no
Ir(3) Mo(4) C(404) C(414) -1(3) no
Ir(3) Mo(4) C(405) C(401) -111(1) no
Ir(3) Mo(4) C(405) C(404) 129.0(9) no
Ir(3) Mo(4) C(405) C(415) 7(2) no
Mo(4) Ir(1) Ir(2) C(12) 170.9(7) no
Mo(4) Ir(1) Ir(2) C(21) -130(1) no
Mo(4) Ir(1) Ir(2) C(22) 95.6(7) no
Mo(4) Ir(1) Ir(2) C(24) -12.2(5) no
Mo(4) Ir(1) Ir(3) C(31) 159.3(7) no
Mo(4) Ir(1) Ir(3) C(32) 41(2) no
Mo(4) Ir(1) Ir(3) C(33) -100.0(7) no
Mo(4) Ir(1) C(11) O(11) 102.2(7) no
Mo(4) Ir(1) C(12) O(12) 171(2) no
Mo(4) Ir(1) C(14) O(14) 176(2) no
Mo(4) Ir(1) C(15) O(15) 28.0(2) no
Mo(4) Ir(2) Ir(1) C(11) -98.0(7) no
Mo(4) Ir(2) Ir(1) C(12) -170.9(7) no
Mo(4) Ir(2) Ir(1) C(14) 10.8(4) no
Mo(4) Ir(2) Ir(1) C(15) 129(1) no
Mo(4) Ir(2) Ir(3) C(31) -162.1(7) no
Mo(4) Ir(2) Ir(3) C(32) 96.8(6) no
Mo(4) Ir(2) Ir(3) C(33) -51(2) no
Mo(4) Ir(2) C(12) O(12) -171(2) no
Mo(4) Ir(2) C(21) O(21) -33.7(2) no
Mo(4) Ir(2) C(22) O(22) -86.5(3) no
Mo(4) Ir(2) C(24) O(24) -180(2) no
Mo(4) Ir(3) Ir(1) C(11) -12(4) no
Mo(4) Ir(3) Ir(1) C(12) -115.0(6) no
Mo(4) Ir(3) Ir(1) C(14) 47.8(5) no
Mo(4) Ir(3) Ir(1) C(15) 139.9(7) no
Mo(4) Ir(3) Ir(2) C(12) 115.3(5) no
Mo(4) Ir(3) Ir(2) C(21) -138.6(6) no
Mo(4) Ir(3) Ir(2) C(22) 12(3) no
Mo(4) Ir(3) Ir(2) C(24) -49.8(5) no
Mo(4) Ir(3) C(31) O(31) -132.5(4) no
Mo(4) Ir(3) C(32) O(32) 70.7(7) no
Mo(4) Ir(3) C(33) O(33) -139.9(4) no
Mo(4) C(14) Ir(1) C(11) 106.5(8) no
Mo(4) C(14) Ir(1) C(12) -16(2) no
Mo(4) C(14) Ir(1) C(15) -159.0(8) no
Mo(4) C(24) Ir(2) C(12) 21(2) no
Mo(4) C(24) Ir(2) C(21) 162.6(9) no
Mo(4) C(24) Ir(2) C(22) -103.6(7) no
Mo(4) C(401) C(402) C(403) -65(1) no
Mo(4) C(401) C(402) C(412) 122(2) no
Mo(4) C(401) C(405) C(404) 63(1) no
Mo(4) C(401) C(405) C(415) -124(2) no
Mo(4) C(402) C(401) C(405) 67(1) no
Mo(4) C(402) C(401) C(411) -127(2) no
Mo(4) C(402) C(403) C(404) -64(1) no
Mo(4) C(402) C(403) C(413) 126(2) no
Mo(4) C(403) C(402) C(401) 64(1) no
Mo(4) C(403) C(402) C(412) -123(2) no
Mo(4) C(403) C(404) C(405) -64(1) no
Mo(4) C(403) C(404) C(414) 126(2) no
Mo(4) C(404) C(403) C(402) 63(1) no
Mo(4) C(404) C(403) C(413) -127(2) no
Mo(4) C(404) C(405) C(401) -61(1) no
Mo(4) C(404) C(405) C(415) 126(2) no
Mo(4) C(405) C(401) C(402) -65(1) no
Mo(4) C(405) C(401) C(411) 128(2) no
Mo(4) C(405) C(404) C(403) 63(1) no
Mo(4) C(405) C(404) C(414) -126(2) no
O(11) C(11) Ir(1) C(12) -144.0(7) no
O(11) C(11) Ir(1) C(14) 55.3(7) no
O(11) C(11) Ir(1) C(15) -38.5(7) no
O(12) C(12) Ir(1) C(11) 60(3) no
O(12) C(12) Ir(1) C(14) -176(2) no
O(12) C(12) Ir(1) C(15) -35(3) no
O(12) C(12) Ir(2) C(21) 33(3) no
O(12) C(12) Ir(2) C(22) -62(3) no
O(12) C(12) Ir(2) C(24) 172(2) no
O(14) C(14) Ir(1) C(11) -78(2) no
O(14) C(14) Ir(1) C(12) 160(2) no
O(14) C(14) Ir(1) C(15) 17(2) no
O(14) C(14) Mo(4) C(24) -127(2) no
O(14) C(14) Mo(4) C(41) -47(2) no
O(14) C(14) Mo(4) C(401) 33(2) no
O(14) C(14) Mo(4) C(402) 31(3) no
O(14) C(14) Mo(4) C(403) 75(3) no
O(14) C(14) Mo(4) C(404) 92(2) no
O(14) C(14) Mo(4) C(405) 68(2) no
O(15) C(15) Ir(1) C(11) 148.8(2) no
O(15) C(15) Ir(1) C(12) -116.1(2) no
O(15) C(15) Ir(1) C(14) 49.6(2) no
O(21) C(21) Ir(2) C(12) 114.0(2) no
O(21) C(21) Ir(2) C(22) -150.3(2) no
O(21) C(21) Ir(2) C(24) -52.3(2) no
O(22) C(22) Ir(2) C(12) 159.8(3) no
O(22) C(22) Ir(2) C(21) 53.2(3) no
O(22) C(22) Ir(2) C(24) -37.7(3) no
O(24) C(24) Ir(2) C(12) -159(2) no
O(24) C(24) Ir(2) C(21) -17(2) no
O(24) C(24) Ir(2) C(22) 77(2) no
O(24) C(24) Mo(4) C(14) 131(3) no
O(24) C(24) Mo(4) C(41) 52(3) no
O(24) C(24) Mo(4) C(401) -24(3) no
O(24) C(24) Mo(4) C(402) -31(3) no
O(24) C(24) Mo(4) C(403) -64(3) no
O(24) C(24) Mo(4) C(404) -87(3) no
O(24) C(24) Mo(4) C(405) -69(3) no
O(31) C(31) Ir(3) C(32) -5.5(4) no
O(31) C(31) Ir(3) C(33) 98.2(4) no
O(32) C(32) Ir(3) C(31) -81.0(7) no
O(32) C(32) Ir(3) C(33) 175.4(7) no
O(33) C(33) Ir(3) C(31) 12.8(4) no
O(33) C(33) Ir(3) C(32) 116.7(4) no
O(41) C(41) Mo(4) C(14) 117(9) no
O(41) C(41) Mo(4) C(24) -98(9) no
O(41) C(41) Mo(4) C(401) 27(9) no
O(41) C(41) Mo(4) C(402) -10(9) no
O(41) C(41) Mo(4) C(403) -22(10) no
O(41) C(41) Mo(4) C(404) 11(10) no
O(41) C(41) Mo(4) C(405) 41(10) no
C(11) Ir(1) Ir(2) C(12) 73(1) no
C(11) Ir(1) Ir(2) C(21) 132(1) no
C(11) Ir(1) Ir(2) C(22) -2.4(9) no
C(11) Ir(1) Ir(2) C(24) -110.2(8) no
C(11) Ir(1) Ir(3) C(31) 147(4) no
C(11) Ir(1) Ir(3) C(32) 29(4) no
C(11) Ir(1) Ir(3) C(33) -112(4) no
C(11) Ir(1) Mo(4) C(14) -85.1(9) no
C(11) Ir(1) Mo(4) C(24) 121.5(8) no
C(11) Ir(1) Mo(4) C(41) -145.1(8) no
C(11) Ir(1) Mo(4) C(401) -46.8(8) no
C(11) Ir(1) Mo(4) C(402) -3(2) no
C(11) Ir(1) Mo(4) C(403) 34.8(9) no
C(11) Ir(1) Mo(4) C(404) 13.0(8) no
C(11) Ir(1) Mo(4) C(405) -21.9(8) no
C(12) Ir(1) Ir(2) C(21) 59(1) no
C(12) Ir(1) Ir(2) C(22) -75(1) no
C(12) Ir(1) Ir(2) C(24) 176.9(8) no
C(12) Ir(1) Ir(3) C(31) 44.3(9) no
C(12) Ir(1) Ir(3) C(32) -74(2) no
C(12) Ir(1) Ir(3) C(33) 145.1(9) no
C(12) Ir(1) Mo(4) C(14) 173.2(8) no
C(12) Ir(1) Mo(4) C(24) 19.8(7) no
C(12) Ir(1) Mo(4) C(41) 113.2(8) no
C(12) Ir(1) Mo(4) C(401) -148.6(8) no
C(12) Ir(1) Mo(4) C(402) -105(1) no
C(12) Ir(1) Mo(4) C(403) -67.0(8) no
C(12) Ir(1) Mo(4) C(404) -88.7(7) no
C(12) Ir(1) Mo(4) C(405) -123.7(7) no
C(12) Ir(2) Ir(1) C(14) -178.4(8) no
C(12) Ir(2) Ir(1) C(15) -61(1) no
C(12) Ir(2) Ir(3) C(31) -46.8(8) no
C(12) Ir(2) Ir(3) C(32) -147.9(8) no
C(12) Ir(2) Ir(3) C(33) 64(2) no
C(12) Ir(2) Mo(4) C(14) -18.4(7) no
C(12) Ir(2) Mo(4) C(24) -171.9(8) no
C(12) Ir(2) Mo(4) C(41) -110.4(8) no
C(12) Ir(2) Mo(4) C(401) 109(1) no
C(12) Ir(2) Mo(4) C(402) 147.7(8) no
C(12) Ir(2) Mo(4) C(403) 124.6(7) no
C(12) Ir(2) Mo(4) C(404) 88.8(7) no
C(12) Ir(2) Mo(4) C(405) 68.2(8) no
C(14) Ir(1) Ir(2) C(21) -119(1) no
C(14) Ir(1) Ir(2) C(22) 106.4(8) no
C(14) Ir(1) Ir(2) C(24) -1.5(6) no
C(14) Ir(1) Ir(3) C(31) -153.0(9) no
C(14) Ir(1) Ir(3) C(32) 89(2) no
C(14) Ir(1) Ir(3) C(33) -52.2(8) no
C(14) Ir(1) Mo(4) C(24) -153.4(8) no
C(14) Ir(1) Mo(4) C(41) -60.0(8) no
C(14) Ir(1) Mo(4) C(401) 38.2(8) no
C(14) Ir(1) Mo(4) C(402) 82(2) no
C(14) Ir(1) Mo(4) C(403) 119.8(8) no
C(14) Ir(1) Mo(4) C(404) 98.1(8) no
C(14) Ir(1) Mo(4) C(405) 63.1(7) no
C(14) Mo(4) Ir(1) C(15) 31(1) no
C(14) Mo(4) Ir(2) C(21) 128(1) no
C(14) Mo(4) Ir(2) C(22) -119.6(8) no
C(14) Mo(4) Ir(2) C(24) 153.5(7) no
C(14) Mo(4) Ir(3) C(31) -88(1) no
C(14) Mo(4) Ir(3) C(32) 144.4(8) no
C(14) Mo(4) Ir(3) C(33) 40.6(9) no
C(14) Mo(4) C(401) C(402) -176(1) no
C(14) Mo(4) C(401) C(405) 72(1) no
C(14) Mo(4) C(401) C(411) -52(2) no
C(14) Mo(4) C(402) C(401) 4(1) no
C(14) Mo(4) C(402) C(403) 121(1) no
C(14) Mo(4) C(402) C(412) -116(2) no
C(14) Mo(4) C(403) C(402) -89(1) no
C(14) Mo(4) C(403) C(404) 29(2) no
C(14) Mo(4) C(403) C(413) 148(2) no
C(14) Mo(4) C(404) C(403) -160(1) no
C(14) Mo(4) C(404) C(405) -45(1) no
C(14) Mo(4) C(404) C(414) 77(2) no
C(14) Mo(4) C(405) C(401) -104(1) no
C(14) Mo(4) C(405) C(404) 136(1) no
C(14) Mo(4) C(405) C(415) 14(2) no
C(15) Ir(1) Ir(2) C(21) -2(2) no
C(15) Ir(1) Ir(2) C(22) -136(1) no
C(15) Ir(1) Ir(2) C(24) 116(1) no
C(15) Ir(1) Ir(3) C(31) -61(1) no
C(15) Ir(1) Ir(3) C(32) -179(2) no
C(15) Ir(1) Ir(3) C(33) 39.9(9) no
C(15) Ir(1) Mo(4) C(24) -123(1) no
C(15) Ir(1) Mo(4) C(41) -29(1) no
C(15) Ir(1) Mo(4) C(401) 69(1) no
C(15) Ir(1) Mo(4) C(402) 113(2) no
C(15) Ir(1) Mo(4) C(403) 150(1) no
C(15) Ir(1) Mo(4) C(404) 129(1) no
C(15) Ir(1) Mo(4) C(405) 94(1) no
C(21) Ir(2) Ir(3) C(31) 59.3(9) no
C(21) Ir(2) Ir(3) C(32) -41.8(9) no
C(21) Ir(2) Ir(3) C(33) 171(2) no
C(21) Ir(2) Mo(4) C(24) -25(1) no
C(21) Ir(2) Mo(4) C(41) 36(1) no
C(21) Ir(2) Mo(4) C(401) -104(2) no
C(21) Ir(2) Mo(4) C(402) -66(1) no
C(21) Ir(2) Mo(4) C(403) -89(1) no
C(21) Ir(2) Mo(4) C(404) -125(1) no
C(21) Ir(2) Mo(4) C(405) -145(1) no
C(22) Ir(2) Ir(3) C(31) -150(3) no
C(22) Ir(2) Ir(3) C(32) 109(3) no
C(22) Ir(2) Ir(3) C(33) -39(4) no
C(22) Ir(2) Mo(4) C(24) 86.9(9) no
C(22) Ir(2) Mo(4) C(41) 148.4(9) no
C(22) Ir(2) Mo(4) C(401) 8(2) no
C(22) Ir(2) Mo(4) C(402) 46.5(9) no
C(22) Ir(2) Mo(4) C(403) 23.4(8) no
C(22) Ir(2) Mo(4) C(404) -12.4(8) no
C(22) Ir(2) Mo(4) C(405) -33.0(9) no
C(24) Ir(2) Ir(3) C(31) 148.1(8) no
C(24) Ir(2) Ir(3) C(32) 47.0(8) no
C(24) Ir(2) Ir(3) C(33) -101(2) no
C(24) Ir(2) Mo(4) C(41) 61.5(8) no
C(24) Ir(2) Mo(4) C(401) -79(1) no
C(24) Ir(2) Mo(4) C(402) -40.4(8) no
C(24) Ir(2) Mo(4) C(403) -63.5(7) no
C(24) Ir(2) Mo(4) C(404) -99.3(7) no
C(24) Ir(2) Mo(4) C(405) -120.0(8) no
C(24) Mo(4) Ir(3) C(31) 85(1) no
C(24) Mo(4) Ir(3) C(32) -42.4(8) no
C(24) Mo(4) Ir(3) C(33) -146.2(9) no
C(24) Mo(4) C(401) C(402) -10(1) no
C(24) Mo(4) C(401) C(405) -122(1) no
C(24) Mo(4) C(401) C(411) 114(2) no
C(24) Mo(4) C(402) C(401) 171(1) no
C(24) Mo(4) C(402) C(403) -72(1) no
C(24) Mo(4) C(402) C(412) 51(2) no
C(24) Mo(4) C(403) C(402) 103(1) no
C(24) Mo(4) C(403) C(404) -138(1) no
C(24) Mo(4) C(403) C(413) -19(2) no
C(24) Mo(4) C(404) C(403) 42(1) no
C(24) Mo(4) C(404) C(405) 157(1) no
C(24) Mo(4) C(404) C(414) -81(2) no
C(24) Mo(4) C(405) C(401) 88(1) no
C(24) Mo(4) C(405) C(404) -32(2) no
C(24) Mo(4) C(405) C(415) -154(2) no
C(31) Ir(3) Mo(4) C(41) 179(1) no
C(31) Ir(3) Mo(4) C(401) -151(1) no
C(31) Ir(3) Mo(4) C(402) 143(1) no
C(31) Ir(3) Mo(4) C(403) 77(2) no
C(31) Ir(3) Mo(4) C(404) -3(2) no
C(31) Ir(3) Mo(4) C(405) -81(1) no
C(32) Ir(3) Mo(4) C(41) 51.7(8) no
C(32) Ir(3) Mo(4) C(401) 82(1) no
C(32) Ir(3) Mo(4) C(402) 16(1) no
C(32) Ir(3) Mo(4) C(403) -50(1) no
C(32) Ir(3) Mo(4) C(404) -130(1) no
C(32) Ir(3) Mo(4) C(405) 152(1) no
C(33) Ir(3) Mo(4) C(41) -52.2(9) no
C(33) Ir(3) Mo(4) C(401) -22(1) no
C(33) Ir(3) Mo(4) C(402) -88(1) no
C(33) Ir(3) Mo(4) C(403) -154(1) no
C(33) Ir(3) Mo(4) C(404) 126(1) no
C(33) Ir(3) Mo(4) C(405) 48(1) no
C(41) Mo(4) C(401) C(402) -90(1) no
C(41) Mo(4) C(401) C(405) 158(1) no
C(41) Mo(4) C(401) C(411) 34(2) no
C(41) Mo(4) C(402) C(401) 84(1) no
C(41) Mo(4) C(402) C(403) -160(1) no
C(41) Mo(4) C(402) C(412) -36(2) no
C(41) Mo(4) C(403) C(402) 22(1) no
C(41) Mo(4) C(403) C(404) 141(1) no
C(41) Mo(4) C(403) C(413) -100(2) no
C(41) Mo(4) C(404) C(403) -60(2) no
C(41) Mo(4) C(404) C(405) 55(2) no
C(41) Mo(4) C(404) C(414) 176(2) no
C(41) Mo(4) C(405) C(401) -24(1) no
C(41) Mo(4) C(405) C(404) -144(1) no
C(41) Mo(4) C(405) C(415) 94(2) no
C(401) Mo(4) C(402) C(403) 116(2) no
C(401) Mo(4) C(402) C(412) -120(2) no
C(401) Mo(4) C(403) C(402) -39(1) no
C(401) Mo(4) C(403) C(404) 80(1) no
C(401) Mo(4) C(403) C(413) -161(2) no
C(401) Mo(4) C(404) C(403) -79(1) no
C(401) Mo(4) C(404) C(405) 36(1) no
C(401) Mo(4) C(404) C(414) 158(2) no
C(401) Mo(4) C(405) C(404) -120(2) no
C(401) Mo(4) C(405) C(415) 118(2) no
C(401) C(402) Mo(4) C(403) -116(2) no
C(401) C(402) Mo(4) C(404) -80(1) no
C(401) C(402) Mo(4) C(405) -39.8(9) no
C(401) C(402) C(403) C(404) 0(2) no
C(401) C(402) C(403) C(413) -170(2) no
C(401) C(405) Mo(4) C(402) 40(1) no
C(401) C(405) Mo(4) C(403) 81(1) no
C(401) C(405) Mo(4) C(404) 120(2) no
C(401) C(405) C(404) C(403) 2(2) no
C(401) C(405) C(404) C(414) 173(2) no
C(402) Mo(4) C(401) C(405) -112(1) no
C(402) Mo(4) C(401) C(411) 124(2) no
C(402) Mo(4) C(403) C(404) 119(2) no
C(402) Mo(4) C(403) C(413) -123(2) no
C(402) Mo(4) C(404) C(403) -36(1) no
C(402) Mo(4) C(404) C(405) 79(1) no
C(402) Mo(4) C(404) C(414) -159(2) no
C(402) Mo(4) C(405) C(404) -79(1) no
C(402) Mo(4) C(405) C(415) 159(2) no
C(402) C(401) Mo(4) C(403) 36(1) no
C(402) C(401) Mo(4) C(404) 77(1) no
C(402) C(401) Mo(4) C(405) 112(1) no
C(402) C(401) C(405) C(404) -2(2) no
C(402) C(401) C(405) C(415) 170(2) no
C(402) C(403) Mo(4) C(404) -119(2) no
C(402) C(403) Mo(4) C(405) -81(1) no
C(402) C(403) C(404) C(405) -1(2) no
C(402) C(403) C(404) C(414) -171(2) no
C(403) Mo(4) C(401) C(405) -75(1) no
C(403) Mo(4) C(401) C(411) 161(2) no
C(403) Mo(4) C(402) C(412) 124(2) no
C(403) Mo(4) C(404) C(405) 115(2) no
C(403) Mo(4) C(404) C(414) -124(2) no
C(403) Mo(4) C(405) C(404) -38(1) no
C(403) Mo(4) C(405) C(415) -160(2) no
C(403) C(402) Mo(4) C(404) 36(1) no
C(403) C(402) Mo(4) C(405) 76(1) no
C(403) C(402) C(401) C(405) 1(2) no
C(403) C(402) C(401) C(411) 168(2) no
C(403) C(404) Mo(4) C(405) -115(2) no
C(403) C(404) C(405) C(415) -171(2) no
C(404) Mo(4) C(401) C(405) -34.5(9) no
C(404) Mo(4) C(401) C(411) -158(2) no
C(404) Mo(4) C(402) C(412) 160(2) no
C(404) Mo(4) C(403) C(413) 119(2) no
C(404) Mo(4) C(405) C(415) -122(2) no
C(404) C(403) Mo(4) C(405) 37(1) no
C(404) C(403) C(402) C(412) 172(2) no
C(404) C(405) C(401) C(411) -168(2) no
C(405) Mo(4) C(401) C(411) -124(2) no
C(405) Mo(4) C(402) C(412) -160(2) no
C(405) Mo(4) C(403) C(413) 156(2) no
C(405) Mo(4) C(404) C(414) 121(2) no
C(405) C(401) C(402) C(412) -171(2) no
C(405) C(404) C(403) C(413) 170(2) no
C(411) C(401) C(402) C(412) -5(3) no
C(411) C(401) C(405) C(415) 4(3) no
C(412) C(402) C(403) C(413) 2(3) no
C(413) C(403) C(404) C(414) -1(3) no
C(414) C(404) C(405) C(415) 0(3) no
